data_1533675
loop_
_publ_author_name
'Song, G.B.'
'Han, C.Q.'
'Chen, X.L.'
'Liu, Q.L.'
'Liang, J.K.'
'Rao, G.H.'
'Zhou, Y.Q.'
'Liu, F.S.'

_publ_section_title
;
 Subsolidus phase relation and crystal structure of compounds in the Pr Ox
 - Ca O - Cu O system
;
_journal_name_full 'Journal of Solid State Chemistry'
_journal_page_first 2394
_journal_page_last 2403
_journal_volume 177
_journal_year 2004
_chemical_formula_sum 'Ca2.4 Cu5 O10 Pr1.6'
_chemical_name_systematic 'Ca2.4 Pr1.6 (Cu5 O10)'
_space_group_IT_number 14
_symmetry_space_group_name_Hall '-P 2ybc'
_symmetry_space_group_name_H-M 'P 1 21/c 1'
_cell_angle_alpha 90
_cell_angle_beta 136.6
_cell_angle_gamma 90
_cell_formula_units_Z 4
_cell_length_a 14.123
_cell_length_b 6.3693
_cell_length_c 15.543
_cell_volume 960.651
_citation_journal_id_ASTM JSSCBI
_cod_data_source_file Song_JSSCBI_2004_1775.cif
_cod_data_source_block Ca2.4Cu5O10Pr1.6
_cod_original_cell_volume 960.6508
_cod_database_code 1533675

loop_
_symmetry_equiv_pos_as_xyz
x,y,z
-x,y+1/2,-z+1/2
-x,-y,-z
x,-y-1/2,z-1/2

loop_
_atom_site_label
_atom_site_type_symbol
_atom_site_fract_x
_atom_site_fract_y
_atom_site_fract_z
_atom_site_occupancy
_atom_site_U_iso_or_equiv
O4 O-2 0.35 0 0.375 1 0.0
O2 O-2 0.15 0 0.375 1 0.0
O9 O-2 0.85 0.5 0.375 1 0.0
O1 O-2 0.05 0.5 0.375 1 0.0
Pr4 Pr+3 -0.1783 0.7466 0.0092 0.4 0.0
Pr1 Pr+3 0.4344 0.2506 0.5047 0.4 0.0
O10 O-2 0.95 0 0.375 1 0.0
O5 O-2 0.45 0.5 0.375 1 0.0
Ca3 Ca+2 0.8799 0.2437 0.0067 0.6 0.0
Cu1 Cu+2 0.3544 0.5137 0.7581 1 0.0
O7 O-2 0.65 0.5 0.375 1 0.0
O3 O-2 0.25 0.5 0.375 1 0.0
Ca1 Ca+2 0.4344 0.2506 0.5047 0.6 0.0
Pr2 Pr+3 0.371 0.7611 0.0119 0.4 0.0
Cu4 Cu+2 0.8555 0.0096 0.7547 1 0.0
Cu2 Cu+2 0.4401 0.003 0.739 1 0.0
Cu3 Cu+2 0.7605 0.4857 0.7488 1 0.0
Pr3 Pr+3 0.8799 0.2437 0.0067 0.4 0.0
O6 O-2 0.55 0 0.375 1 0.0
O8 O-2 0.75 0 0.375 1 0.0
Cu5 Cu+2 0.9421 0.4726 0.7499 1 0.0
Ca2 Ca+2 0.371 0.7611 0.0119 0.6 0.0
Ca4 Ca+2 -0.1783 0.7466 0.0092 0.6 0.0
